data_1536137
loop_
_publ_author_name
'Voronkova, V.I.'
'Janovskii, V.K.'
'Sorokina, N.I.'
'Molchanov, V.N.'
'Simonov, V.I.'

_publ_section_title
;
 Growth and atomic structure of single-domained TmBa2Cu3-xO7-y
 superconductor
;
_journal_name_full
;
Pis'ma v Zhurnal Eksperimental'noi i Teoreticheskoi Fiziki
;
_journal_page_first 854
_journal_page_last 858
_journal_volume 52
_journal_year 1990
_chemical_formula_sum 'Ba2 Cu2.97 O6.89 Tm'
_chemical_name_systematic 'Tm Ba2 Cu2.97 O6.89'
_space_group_IT_number 47
_symmetry_space_group_name_Hall '-P 2 2'
_symmetry_space_group_name_H-M 'P m m m'
_cell_angle_alpha 90
_cell_angle_beta 90
_cell_angle_gamma 90
_cell_formula_units_Z 1
_cell_length_a 3.814
_cell_length_b 3.876
_cell_length_c 11.673
_cell_volume 172.563
_citation_journal_id_ASTM PZETAB
_cod_data_source_file Voronkova_PZETAB_1990_1023.cif
_cod_data_source_block Ba2Cu2.97O6.89Tm1
_cod_original_cell_volume 172.5627
_cod_original_formula_sum 'Ba2 Cu2.97 O6.89 Tm1'
_cod_database_code 1536137

loop_
_symmetry_equiv_pos_as_xyz
x,y,z
-x,-y,z
x,-y,-z
-x,y,-z
-x,-y,-z
x,y,-z
-x,y,z
x,-y,z

loop_
_atom_site_label
_atom_site_type_symbol
_atom_site_fract_x
_atom_site_fract_y
_atom_site_fract_z
_atom_site_occupancy
_atom_site_U_iso_or_equiv
Cu2 Cu+2 0 0 0.35669 1 0.0
O4 O-2 0 0.5 0 0.89 0.0
O2 O-2 0.5 0 0.3796 1 0.0
O1 O-2 0 0 0.1588 1 0.0
Tm1 Tm+3 0.5 0.5 0.5 1 0.0
O3 O-2 0 0.5 0.3795 1 0.0
Cu1 Cu+2 0 0 0 0.972 0.0
Ba1 Ba+2 0.5 0.5 0.18466 1 0.0
